data_4314003
loop_
_publ_author_name
'Tilak Chandra'
'Brian J. Kraft'
'John C. Huffman'
'Jeffrey M. Zaleski'

_publ_section_title
;
 Synthesis and Structural Characterization of Porphyrinic Enediynes:
 Geometric and Electronic Effects on Thermal and Photochemical Reactivity
;
_journal_name_full 'Inorganic Chemistry'
_journal_page_first 5158
_journal_page_last 5172
_journal_paper_doi 10.1021/ic030035a
_journal_volume 42
_journal_year 2003
_chemical_formula_sum 'C108 H62 N4'
_chemical_formula_weight 1415.71
_space_group_IT_number 2
_symmetry_cell_setting triclinic
_symmetry_space_group_name_Hall '-P 1'
_symmetry_space_group_name_H-M 'P -1'
_audit_creation_method 'minor manual editing of SDT2CIF v. 1.2 BETA  output'
_cell_angle_alpha 68.685(3)
_cell_angle_beta 70.9162(18)
_cell_angle_gamma 72.001(3)
_cell_formula_units_Z 1
_cell_length_a 12.1770(12)
_cell_length_b 12.3303(13)
_cell_length_c 14.3679(14)
_cell_measurement_reflns_used 3389
_cell_measurement_temperature 122(2)
_cell_measurement_theta_max 26.64
_cell_measurement_theta_min 2.27
_cell_volume 1854.4(3)
_computing_cell_refinement 'SAINT (Bruker, 1999)'
_computing_data_collection 'SMART (Bruker, 1999)'
_computing_data_reduction 'SAINT (Bruker, 1999), XTEL (local package)'
_computing_molecular_graphics 'XTEL, local package'
_computing_publication_material 'XTEL, local package'
_computing_structure_refinement 'XTEL, local package'
_computing_structure_solution 'SHELXS-97 (Sheldrick, 1997)'
_diffrn_ambient_temperature 122(2)
_diffrn_detector 'CCD area detector'
_diffrn_detector_area_resol_mean 44.52
_diffrn_detector_type 'Bruker SMART 6000'
_diffrn_measured_fraction_theta_full 1
_diffrn_measured_fraction_theta_max 1
_diffrn_measurement_details '   0.30 degree frames measured for  30.16 seconds each'
_diffrn_measurement_device 'three-circle goniometer with fixed chi'
_diffrn_measurement_device_type 'Bruker Platform goniometer'
_diffrn_measurement_method '\w scans'
_diffrn_radiation_type 'Mo K\a'
_diffrn_radiation_wavelength 0.71073
_diffrn_reflns_av_R_equivalents 2905
_diffrn_reflns_limit_h_max 15
_diffrn_reflns_limit_h_min -15
_diffrn_reflns_limit_k_max 16
_diffrn_reflns_limit_k_min -16
_diffrn_reflns_limit_l_max 18
_diffrn_reflns_limit_l_min -18
_diffrn_reflns_number 3
_diffrn_reflns_theta_full 27.653
_diffrn_reflns_theta_max 27.653
_diffrn_reflns_theta_min 2.02315
_diffrn_standards_interval_time 610
_exptl_absorpt_coefficient_mu 0.0733
_exptl_absorpt_correction_type none
_exptl_crystal_colour dark_brown
_exptl_crystal_density_diffrn 1.268
_exptl_crystal_density_method 'not measured'
_exptl_crystal_description 'diamond shaped plate'
_exptl_crystal_F_000 738
_exptl_crystal_size_max .25
_exptl_crystal_size_mid .14
_exptl_crystal_size_min .06
_refine_diff_density_max 0.55
_refine_diff_density_min -0.59
_refine_ls_abs_structure_details none
_refine_ls_extinction_method none
_refine_ls_goodness_of_fit_ref 1.3553
_refine_ls_matrix_type full
_refine_ls_number_parameters 629
_refine_ls_number_reflns 2905
_refine_ls_R_factor_gt 0.0764
_refine_ls_shift/su_max 0.0519
_refine_ls_structure_factor_coef F
_refine_ls_weighting_details w^-1^=\s^2^(F)+(.07F)^2^
_refine_ls_weighting_scheme calc
_refine_ls_wR_factor_ref 0.0588
_reflns_number_gt 2905
_reflns_number_total 8395
_reflns_threshold_expression 'Fo^2^> 2.00\s(Fo^2^)'
_cod_data_source_file ic030035a_3.cif
_cod_data_source_block MSC02009
_cod_database_code 4314003

loop_
_symmetry_equiv_pos_as_xyz
x,y,z
-x,-y,-z

loop_
_atom_site_label
_atom_site_type_symbol
_atom_site_fract_x
_atom_site_fract_y
_atom_site_fract_z
_atom_site_U_iso_or_equiv
_atom_site_adp_type
_atom_site_occupancy
_atom_site_disorder_group
_atom_site_disorder_assembly
N1 N 0.0016(4) 0.4379(4) -0.1214(4) 0.025(3) Uani 1 0 .
C2 C -0.0898(5) 0.4696(5) -0.1676(4) 0.023(3) Uani 1 0 .
C3 C -0.0499(5) 0.4076(6) -0.2446(5) 0.026(3) Uani 1 0 .
C4 C 0.0606(5) 0.3351(5) -0.2365(5) 0.025(3) Uani 1 0 .
C5 C 0.0974(5) 0.3573(5) -0.1606(5) 0.027(3) Uani 1 0 .
C6 C 0.2035(5) 0.3101(5) -0.1331(4) 0.023(3) Uani 1 0 .
C7 C 0.2401(5) 0.3360(5) -0.0609(4) 0.023(3) Uani 1 0 .
C8 C 0.3590(5) 0.2940(5) -0.0439(5) 0.024(3) Uani 1 0 .
C9 C 0.3592(5) 0.3373(6) 0.0323(5) 0.028(3) Uani 1 0 .
C10 C 0.2373(5) 0.4022(5) 0.0627(5) 0.025(3) Uani 1 0 .
N11 N 0.1679(4) 0.4024(4) 0.0040(4) 0.025(3) Uani 1 0 .
C12 C -0.1056(5) 0.4136(6) -0.3214(5) 0.028(3) Uani 1 0 .
C13 C -0.1365(5) 0.4112(6) -0.3915(5) 0.032(3) Uani 1 0 .
C14 C -0.1756(6) 0.4063(5) -0.4734(5) 0.030(3) Uani 1 0 .
C15 C -0.2965(6) 0.4115(6) -0.4640(6) 0.043(4) Uani 1 0 .
C16 C -0.3285(7) 0.4027(7) -0.5413(6) 0.044(4) Uani 1 0 .
C17 C -0.2459(7) 0.3891(7) -0.6326(6) 0.041(4) Uani 1 0 .
C18 C -0.1276(6) 0.3781(6) -0.6416(5) 0.038(4) Uani 1 0 .
C19 C -0.0929(7) 0.3913(6) -0.5631(6) 0.036(4) Uani 1 0 .
C20 C 0.1189(5) 0.2504(5) -0.2949(5) 0.026(3) Uani 1 0 .
C21 C 0.1524(5) 0.1804(6) -0.3423(5) 0.036(4) Uani 1 0 .
C22 C 0.1871(5) 0.0962(6) -0.3988(5) 0.035(3) Uani 1 0 .
C23 C 0.1349(7) 0.1151(7) -0.4760(6) 0.055(5) Uani 1 0 .
C24 C 0.1613(9) 0.0303(8) -0.5268(7) 0.060(5) Uani 1 0 .
C25 C 0.2416(7) -0.0729(8) -0.5013(7) 0.067(5) Uani 1 0 .
C26 C 0.2937(9) -0.0970(10) -0.4238(10) 0.124(8) Uani 1 0 .
C27 C 0.2673(8) -0.0102(7) -0.3745(7) 0.087(6) Uani 1 0 .
C28 C 0.2949(5) 0.2263(6) -0.1901(5) 0.026(3) Uani 1 0 .
C29 C 0.3628(6) 0.2713(7) -0.2888(6) 0.032(4) Uani 1 0 .
C30 C 0.4512(5) 0.1962(7) -0.3405(6) 0.039(4) Uani 1 0 .
C31 C 0.4683(6) 0.0717(6) -0.2892(6) 0.039(4) Uani 1 0 .
C32 C 0.4020(6) 0.0273(6) -0.1942(6) 0.037(4) Uani 1 0 .
C33 C 0.3138(5) 0.1042(6) -0.1434(6) 0.033(4) Uani 1 0 .
C34 C 0.4649(5) 0.2244(5) -0.0948(5) 0.025(3) Uani 1 0 .
C35 C 0.5580(5) 0.1662(5) -0.1263(5) 0.029(3) Uani 1 0 .
C36 C 0.6719(5) 0.0994(6) -0.1663(5) 0.029(3) Uani 1 0 .
C37 C 0.6914(6) -0.0242(7) -0.1468(5) 0.033(4) Uani 1 0 .
C38 C 0.8044(6) -0.0884(6) -0.1836(5) 0.035(4) Uani 1 0 .
C39 C 0.8950(6) -0.0297(7) -0.2406(6) 0.038(4) Uani 1 0 .
C40 C 0.8755(6) 0.0919(7) -0.2613(6) 0.048(4) Uani 1 0 .
C41 C 0.7650(6) 0.1559(7) -0.2254(6) 0.042(4) Uani 1 0 .
C42 C 0.4640(5) 0.3209(5) 0.0617(5) 0.025(3) Uani 1 0 .
C43 C 0.5642(5) 0.2995(5) 0.0693(5) 0.027(3) Uani 1 0 .
C44 C 0.6880(5) 0.2683(6) 0.0719(5) 0.030(3) Uani 1 0 .
C45 C 0.7697(6) 0.1928(7) 0.0150(6) 0.039(4) Uani 1 0 .
C46 C 0.8889(6) 0.1639(7) 0.0096(6) 0.047(4) Uani 1 0 .
C47 C 0.9290(6) 0.2093(7) 0.0631(6) 0.049(4) Uani 1 0 .
C48 C 0.8527(6) 0.2852(7) 0.1203(6) 0.046(4) Uani 1 0 .
C49 C 0.7338(6) 0.3144(7) 0.1235(5) 0.045(4) Uani 1 0 .
C50 C 0.2007(5) 0.4553(5) 0.1428(5) 0.026(3) Uani 1 0 .
C51 C 0.2861(5) 0.4294(5) 0.2063(4) 0.020(3) Uani 1 0 .
C52 C 0.2956(6) 0.3233(6) 0.2870(5) 0.028(3) Uani 1 0 .
C53 C 0.3774(6) 0.2965(7) 0.3454(6) 0.040(4) Uani 1 0 .
C54 C 0.4469(6) 0.3748(7) 0.3235(6) 0.040(4) Uani 1 0 .
C55 C 0.4398(6) 0.4786(7) 0.2450(6) 0.034(4) Uani 1 0 .
C56 C 0.3588(6) 0.5070(6) 0.1865(5) 0.029(3) Uani 1 0 .
H57 H -0.362(4) 0.418(4) -0.392(4) 0.030(16) Uiso 1 0 .
H58 H 0.005(5) 0.472(5) -0.060(4) 0.040(18) Uiso 1 0 .
H59 H -0.402(4) 0.401(4) -0.532(3) -0.000(14) Uiso 1 0 .
H60 H -0.278(5) 0.378(5) -0.684(4) 0.033(18) Uiso 1 0 .
H61 H -0.078(4) 0.381(5) -0.709(4) 0.026(17) Uiso 1 0 .
H62 H -0.010(7) 0.371(8) -0.557(7) 0.14(4) Uiso 1 0 .
H63 H 0.075(5) 0.186(6) -0.494(5) 0.05(2) Uiso 1 0 .
H64 H 0.125(5) 0.047(6) -0.575(5) 0.05(3) Uiso 1 0 .
H65 H 0.258(5) -0.129(6) -0.540(5) 0.06(2) Uiso 1 0 .
H66 H 0.371(8) -0.139(9) -0.419(7) 0.15(4) Uiso 1 0 .
H67 H 0.327(8) -0.039(8) -0.319(7) 0.16(4) Uiso 1 0 .
H68 H 0.349(6) 0.350(6) -0.317(5) 0.07(3) Uiso 1 0 .
H69 H 0.516(5) 0.229(5) -0.424(4) 0.050(19) Uiso 1 0 .
H70 H 0.534(5) 0.032(5) -0.325(4) 0.033(18) Uiso 1 0 .
H71 H 0.409(4) -0.057(5) -0.160(4) 0.021(16) Uiso 1 0 .
H72 H 0.277(5) 0.075(5) -0.075(4) 0.03(2) Uiso 1 0 .
H73 H 0.639(4) -0.060(4) -0.110(3) -0.008(13) Uiso 1 0 .
H74 H 0.813(5) -0.170(5) -0.181(4) 0.04(2) Uiso 1 0 .
H75 H 0.966(5) -0.070(5) -0.265(4) 0.031(19) Uiso 1 0 .
H76 H 0.939(6) 0.140(6) -0.304(5) 0.08(3) Uiso 1 0 .
H77 H 0.766(6) 0.233(6) -0.244(5) 0.07(3) Uiso 1 0 .
H78 H 0.754(5) 0.174(5) -0.031(4) 0.04(2) Uiso 1 0 .
H79 H 0.924(5) 0.114(5) -0.021(5) 0.04(2) Uiso 1 0 .
H80 H 1.000(4) 0.208(4) 0.056(4) 0.006(14) Uiso 1 0 .
H81 H 0.888(4) 0.316(4) 0.155(4) 0.009(14) Uiso 1 0 .
H82 H 0.678(5) 0.363(5) 0.165(5) 0.06(2) Uiso 1 0 .
H83 H 0.257(5) 0.268(5) 0.291(4) 0.031(18) Uiso 1 0 .
H84 H 0.385(6) 0.214(6) 0.399(5) 0.08(3) Uiso 1 0 .
H85 H 0.506(4) 0.351(4) 0.362(4) 0.008(14) Uiso 1 0 .
H86 H 0.481(5) 0.531(5) 0.232(4) 0.03(2) Uiso 1 0 .
H87 H 0.353(5) 0.583(5) 0.137(5) 0.05(2) Uiso 1 0 .

loop_
_atom_site_aniso_label
_atom_site_aniso_U_11
_atom_site_aniso_U_22
_atom_site_aniso_U_33
_atom_site_aniso_U_12
_atom_site_aniso_U_13
_atom_site_aniso_U_23
N1 0.019(3) 0.032(4) 0.025(3) 0.003(3) -0.009(3) -0.018(3)
C2 0.019(3) 0.026(4) 0.024(4) 0.000(3) -0.012(3) -0.010(3)
C3 0.023(4) 0.033(4) 0.022(4) -0.006(3) -0.007(3) -0.011(3)
C4 0.032(4) 0.020(4) 0.026(4) -0.005(3) -0.012(3) -0.007(3)
C5 0.026(4) 0.028(4) 0.023(4) -0.000(3) -0.005(3) -0.010(3)
C6 0.023(4) 0.024(4) 0.022(4) -0.002(3) -0.007(3) -0.013(3)
C7 0.019(4) 0.025(4) 0.028(4) -0.003(3) -0.006(3) -0.013(3)
C8 0.018(3) 0.026(4) 0.033(4) -0.006(3) -0.010(3) -0.010(3)
C9 0.022(4) 0.036(4) 0.024(4) 0.004(3) -0.009(3) -0.016(3)
C10 0.037(4) 0.016(4) 0.024(4) 0.001(3) -0.011(3) -0.014(3)
N11 0.023(3) 0.027(3) 0.025(3) -0.000(2) -0.011(3) -0.012(3)
C12 0.017(3) 0.035(4) 0.031(4) -0.006(3) -0.005(3) -0.009(4)
C13 0.025(4) 0.027(4) 0.043(5) -0.002(3) -0.008(3) -0.015(4)
C14 0.042(5) 0.024(4) 0.027(4) -0.005(3) -0.013(4) -0.007(3)
C15 0.031(4) 0.058(6) 0.037(5) 0.003(4) -0.011(4) -0.028(4)
C16 0.038(5) 0.059(6) 0.052(6) -0.015(4) -0.026(4) -0.017(4)
C17 0.055(6) 0.054(6) 0.029(5) -0.023(4) -0.017(4) -0.009(4)
C18 0.045(5) 0.055(6) 0.026(5) -0.025(4) 0.001(4) -0.022(4)
C19 0.049(5) 0.030(5) 0.039(5) -0.022(4) -0.013(4) -0.002(4)
C20 0.013(3) 0.031(4) 0.031(4) 0.001(3) -0.006(3) -0.013(3)
C21 0.020(4) 0.046(5) 0.043(5) -0.000(3) -0.011(3) -0.020(4)
C22 0.024(4) 0.037(5) 0.042(5) -0.002(3) -0.003(3) -0.025(4)
C23 0.070(6) 0.044(6) 0.041(6) 0.006(5) -0.020(5) -0.018(5)
C24 0.089(8) 0.057(7) 0.051(6) -0.014(5) -0.029(5) -0.028(5)
C25 0.050(6) 0.059(7) 0.097(8) -0.006(5) 0.001(5) -0.068(6)
C26 0.083(8) 0.114(10) 0.208(15) 0.045(7) -0.097(9) -0.136(10)
C27 0.092(7) 0.060(7) 0.122(10) 0.035(5) -0.080(7) -0.064(7)
C28 0.012(3) 0.039(5) 0.033(4) -0.001(3) -0.010(3) -0.024(4)
C29 0.026(4) 0.035(5) 0.034(5) -0.000(4) -0.010(3) -0.014(4)
C30 0.017(4) 0.053(5) 0.042(5) -0.000(3) 0.003(3) -0.033(4)
C31 0.020(4) 0.036(5) 0.059(6) -0.001(4) -0.002(4) -0.028(5)
C32 0.032(4) 0.022(4) 0.056(6) -0.002(4) -0.015(4) -0.012(4)
C33 0.021(4) 0.041(5) 0.035(5) 0.002(3) -0.010(4) -0.019(4)
C34 0.026(4) 0.028(4) 0.027(4) -0.006(3) -0.013(3) -0.010(3)
C35 0.024(4) 0.028(4) 0.039(5) -0.006(3) -0.012(3) -0.013(4)
C36 0.017(4) 0.036(4) 0.033(4) 0.002(3) -0.008(3) -0.022(4)
C37 0.024(4) 0.041(5) 0.034(5) -0.011(4) -0.002(4) -0.012(4)
C38 0.034(5) 0.032(5) 0.032(5) -0.000(4) -0.004(3) -0.013(4)
C39 0.012(4) 0.056(6) 0.043(5) 0.002(4) -0.005(3) -0.025(5)
C40 0.023(4) 0.052(6) 0.060(6) -0.003(4) 0.003(4) -0.031(5)
C41 0.025(4) 0.039(5) 0.061(6) -0.007(4) -0.007(4) -0.021(5)
C42 0.021(4) 0.018(4) 0.028(4) 0.007(3) -0.005(3) -0.013(3)
C43 0.028(4) 0.025(4) 0.028(4) -0.008(3) -0.003(3) -0.007(3)
C44 0.017(4) 0.033(4) 0.034(4) 0.001(3) -0.007(3) -0.009(4)
C45 0.039(5) 0.040(5) 0.044(5) -0.007(4) -0.018(4) -0.017(4)
C46 0.020(4) 0.048(6) 0.057(6) 0.010(4) -0.007(4) -0.022(5)
C47 0.014(4) 0.074(7) 0.048(6) -0.008(4) -0.022(4) 0.013(5)
C48 0.025(4) 0.077(7) 0.044(5) -0.019(4) -0.005(4) -0.024(5)
C49 0.032(5) 0.065(6) 0.032(5) -0.001(4) -0.004(4) -0.026(4)
C50 0.032(4) 0.022(4) 0.023(4) 0.000(3) -0.017(3) -0.003(3)
C51 0.021(3) 0.022(4) 0.019(4) -0.005(3) -0.005(3) -0.008(3)
C52 0.030(4) 0.019(4) 0.039(5) -0.005(3) -0.014(3) -0.011(4)
C53 0.035(5) 0.041(5) 0.040(5) 0.000(4) -0.014(4) -0.014(4)
C54 0.027(4) 0.044(5) 0.049(6) 0.007(4) -0.022(4) -0.022(5)
C55 0.031(4) 0.033(5) 0.046(5) -0.008(4) -0.010(4) -0.021(4)
C56 0.027(4) 0.034(5) 0.026(4) -0.001(3) -0.006(3) -0.018(4)

loop_
_atom_type_symbol
_atom_type_description
_atom_type_scat_dispersion_real
_atom_type_scat_dispersion_imag
_atom_type_scat_source
N N 0.004 0.003 'International Tables Vol. IV (1974) Table 2.2B'
C C 0.002 0.002 'International Tables Vol. IV (1974) Table 2.2B'
H H 0 0 'International Tables Vol. IV (1974) Table 2.2B'

loop_
_geom_angle_atom_site_label_1
_geom_angle_atom_site_label_2
_geom_angle_atom_site_label_3
_geom_angle
_geom_angle_site_symmetry_1
_geom_angle_site_symmetry_2
_geom_angle_site_symmetry_3
_geom_angle_publ_flag
C2 N1 C5 112.3(5) . . . no
C2 N1 H58 127(3) . . . no
C5 N1 H58 121(3) . . . no
C7 N11 C10 106.0(4) . . . no
N1 C2 C3 106.0(5) . . . no
N1 C2 C50 126.6(5) . . 2_565 no
C3 C2 C50 127.4(5) . . 2_565 no
C2 C3 C4 108.0(5) . . . no
C2 C3 C12 130.6(5) . . . no
C4 C3 C12 121.4(5) . . . no
C3 C4 C5 108.4(5) . . . no
C3 C4 C20 121.7(5) . . . no
C5 C4 C20 129.8(5) . . . no
N1 C5 C4 105.0(5) . . . no
N1 C5 C6 127.2(5) . . . no
C4 C5 C6 127.8(5) . . . no
C5 C6 C7 127.2(5) . . . no
C5 C6 C28 116.7(5) . . . no
C7 C6 C28 116.1(5) . . . no
N11 C7 C6 125.0(5) . . . no
N11 C7 C8 110.4(5) . . . no
C6 C7 C8 124.5(5) . . . no
C7 C8 C9 107.2(5) . . . no
C7 C8 C34 130.5(5) . . . no
C9 C8 C34 122.2(5) . . . no
C8 C9 C10 105.1(5) . . . no
C8 C9 C42 121.9(5) . . . no
C10 C9 C42 132.9(5) . . . no
N11 C10 C9 111.1(5) . . . no
N11 C10 C50 126.7(5) . . . no
C9 C10 C50 122.1(5) . . . no
C3 C12 C13 170.9(7) . . . no
C12 C13 C14 178.4(8) . . . no
C13 C14 C15 121.9(6) . . . no
C13 C14 C19 119.5(6) . . . no
C15 C14 C19 118.6(6) . . . no
C14 C15 C16 119.8(7) . . . no
C14 C15 H57 119(3) . . . no
C16 C15 H57 121(3) . . . no
C15 C16 C17 122.0(7) . . . no
C15 C16 H59 118(3) . . . no
C17 C16 H59 119(3) . . . no
C16 C17 C18 119.2(7) . . . no
C16 C17 H60 116(3) . . . no
C18 C17 H60 125(3) . . . no
C17 C18 C19 119.6(7) . . . no
C17 C18 H61 115(3) . . . no
C19 C18 H61 124(3) . . . no
C14 C19 C18 120.6(7) . . . no
C14 C19 H62 113(5) . . . no
C18 C19 H62 125(5) . . . no
C4 C20 C21 171.5(6) . . . no
C20 C21 C22 177.4(7) . . . no
C21 C22 C23 120.4(6) . . . no
C21 C22 C27 122.4(6) . . . no
C23 C22 C27 117.0(7) . . . no
C22 C23 C24 121.3(8) . . . no
C22 C23 H63 121(4) . . . no
C24 C23 H63 118(4) . . . no
C23 C24 C25 120.0(8) . . . no
C23 C24 H64 117(5) . . . no
C25 C24 H64 123(5) . . . no
C24 C25 C26 121.0(8) . . . no
C24 C25 H65 117(4) . . . no
C26 C25 H65 122(4) . . . no
C25 C26 C27 118.2(9) . . . no
C25 C26 H66 128(6) . . . no
C27 C26 H66 105(6) . . . no
C22 C27 C26 122.5(8) . . . no
C22 C27 H67 128(5) . . . no
C26 C27 H67 110(4) . . . no
C6 C28 C29 120.3(6) . . . no
C6 C28 C33 120.1(6) . . . no
C29 C28 C33 119.6(6) . . . no
C28 C29 C30 121.2(7) . . . no
C28 C29 H68 118(4) . . . no
C30 C29 H68 121(4) . . . no
C29 C30 C31 117.2(7) . . . no
C29 C30 H69 125(3) . . . no
C31 C30 H69 118(3) . . . no
C30 C31 C32 122.0(6) . . . no
C30 C31 H70 110(4) . . . no
C32 C31 H70 127(4) . . . no
C31 C32 C33 120.0(7) . . . no
C31 C32 H71 123(3) . . . no
C33 C32 H71 117(3) . . . no
C28 C33 C32 120.0(7) . . . no
C28 C33 H72 120(4) . . . no
C32 C33 H72 120(4) . . . no
C8 C34 C35 171.2(7) . . . no
C34 C35 C36 178.2(7) . . . no
C35 C36 C37 120.8(6) . . . no
C35 C36 C41 120.5(6) . . . no
C37 C36 C41 118.7(6) . . . no
C36 C37 C38 119.9(7) . . . no
C36 C37 H73 121(3) . . . no
C38 C37 H73 119(3) . . . no
C37 C38 C39 119.8(7) . . . no
C37 C38 H74 118(3) . . . no
C39 C38 H74 120(3) . . . no
C38 C39 C40 120.4(7) . . . no
C38 C39 H75 120(4) . . . no
C40 C39 H75 120(4) . . . no
C39 C40 C41 120.3(8) . . . no
C39 C40 H76 124(4) . . . no
C41 C40 H76 116(4) . . . no
C36 C41 C40 120.8(8) . . . no
C36 C41 H77 129(4) . . . no
C40 C41 H77 110(4) . . . no
C9 C42 C43 166.8(6) . . . no
C42 C43 C44 175.0(7) . . . no
C43 C44 C45 119.1(6) . . . no
C43 C44 C49 123.7(6) . . . no
C45 C44 C49 117.1(6) . . . no
C44 C45 C46 122.5(7) . . . no
C44 C45 H78 124(4) . . . no
C46 C45 H78 112(4) . . . no
C45 C46 C47 118.3(7) . . . no
C45 C46 H79 111(5) . . . no
C47 C46 H79 130(5) . . . no
C46 C47 C48 122.0(6) . . . no
C46 C47 H80 126(3) . . . no
C48 C47 H80 111(3) . . . no
C47 C48 C49 118.9(7) . . . no
C47 C48 H81 118(3) . . . no
C49 C48 H81 124(3) . . . no
C44 C49 C48 121.3(7) . . . no
C44 C49 H82 117(4) . . . no
C48 C49 H82 121(4) . . . no
C2 C50 C10 124.9(5) 2_565 . . no
C2 C50 C51 117.4(5) 2_565 . . no
C10 C50 C51 117.6(5) . . . no
C50 C51 C52 119.5(6) . . . no
C50 C51 C56 121.8(6) . . . no
C52 C51 C56 118.8(6) . . . no
C51 C52 C53 120.0(7) . . . no
C51 C52 H83 117(4) . . . no
C53 C52 H83 122(4) . . . no
C52 C53 C54 119.3(7) . . . no
C52 C53 H84 116(4) . . . no
C54 C53 H84 124(4) . . . no
C53 C54 C55 121.8(7) . . . no
C53 C54 H85 117(3) . . . no
C55 C54 H85 121(3) . . . no
C54 C55 C56 119.7(7) . . . no
C54 C55 H86 123(4) . . . no
C56 C55 H86 117(4) . . . no
C51 C56 C55 120.3(7) . . . no
C51 C56 H87 123(4) . . . no
C55 C56 H87 116(4) . . . no

loop_
_geom_bond_atom_site_label_1
_geom_bond_atom_site_label_2
_geom_bond_distance
_geom_bond_site_symmetry_1
_geom_bond_site_symmetry_2
_geom_bond_publ_flag
N1 C2 1.363(7) . . no
N1 C5 1.388(7) . . no
N1 H58 1.12(5) . . no
N11 C7 1.374(6) . . no
N11 C10 1.374(7) . . no
C2 C3 1.442(8) . . no
C2 C50 1.400(7) . 2_565 no
C3 C4 1.381(7) . . no
C3 C12 1.444(8) . . no
C4 C5 1.443(8) . . no
C4 C20 1.446(7) . . no
C5 C6 1.365(7) . . no
C6 C7 1.418(7) . . no
C6 C28 1.512(7) . . no
C7 C8 1.448(7) . . no
C8 C9 1.383(7) . . no
C8 C34 1.446(8) . . no
C9 C10 1.460(7) . . no
C9 C42 1.406(8) . . no
C10 C50 1.408(7) . . no
C12 C13 1.197(8) . . no
C13 C14 1.432(8) . . no
C14 C15 1.417(8) . . no
C14 C19 1.385(8) . . no
C15 C16 1.338(9) . . no
C15 H57 1.09(5) . . no
C16 C17 1.398(9) . . no
C16 H59 0.87(4) . . no
C17 C18 1.371(9) . . no
C17 H60 1.00(5) . . no
C18 C19 1.401(9) . . no
C18 H61 0.95(5) . . no
C19 H62 0.99(8) . . no
C20 C21 1.185(8) . . no
C21 C22 1.425(8) . . no
C22 C23 1.367(9) . . no
C22 C27 1.376(9) . . no
C23 C24 1.387(10) . . no
C23 H63 0.96(6) . . no
C24 C25 1.355(11) . . no
C24 H64 0.87(6) . . no
C25 C26 1.355(12) . . no
C25 H65 0.98(6) . . no
C26 C27 1.392(10) . . no
C26 H66 0.94(9) . . no
C27 H67 1.14(9) . . no
C28 C29 1.396(8) . . no
C28 C33 1.387(9) . . no
C29 C30 1.390(8) . . no
C29 H68 0.89(6) . . no
C30 C31 1.422(9) . . no
C30 H69 1.20(6) . . no
C31 C32 1.351(9) . . no
C31 H70 0.91(5) . . no
C32 C33 1.395(8) . . no
C32 H71 0.96(5) . . no
C33 H72 0.93(5) . . no
C34 C35 1.184(7) . . no
C35 C36 1.431(8) . . no
C36 C37 1.402(9) . . no
C36 C41 1.386(9) . . no
C37 C38 1.398(8) . . no
C37 H73 0.82(4) . . no
C38 C39 1.373(9) . . no
C38 H74 0.96(5) . . no
C39 C40 1.376(9) . . no
C39 H75 0.88(5) . . no
C40 C41 1.373(9) . . no
C40 H76 1.02(7) . . no
C41 H77 0.89(6) . . no
C42 C43 1.200(7) . . no
C43 C44 1.445(8) . . no
C44 C45 1.405(8) . . no
C44 C49 1.400(8) . . no
C45 C46 1.366(9) . . no
C45 H78 0.87(5) . . no
C46 C47 1.367(10) . . no
C46 H79 0.82(5) . . no
C47 C48 1.391(10) . . no
C47 H80 0.84(4) . . no
C48 C49 1.368(9) . . no
C48 H81 0.98(5) . . no
C49 H82 0.95(6) . . no
C50 C51 1.490(7) . . no
C51 C52 1.399(8) . . no
C51 C56 1.393(8) . . no
C52 C53 1.396(9) . . no
C52 H83 0.92(5) . . no
C53 C54 1.362(9) . . no
C53 H84 1.02(6) . . no
C54 C55 1.365(9) . . no
C54 H85 0.96(4) . . no
C55 C56 1.385(9) . . no
C55 H86 0.87(5) . . no
C56 H87 0.95(6) . . no
